data_1004068
loop_
_publ_author_name
'Abraham, F'
'Trehoux, J'
'Thomas, D'

_publ_section_title
;
Caracterisation et structure d'un nouvel oxyde de neodyme et d'osmium
derive du type K Sb O~3~-cubique: Nd~4~ Os~6~ O~19~
;
_journal_coden_ASTM JCOMAH
_journal_name_full 'Journal of the Less-Common Metals'
_journal_page_first P23
_journal_page_last P30
_journal_paper_doi 10.1016/0022-5088(81)90182-X
_journal_volume 77
_journal_year 1981
_chemical_formula_structural 'ND4 OS6 O19'
_chemical_formula_sum 'Nd4 O19 Os6'
_chemical_name_systematic 'Neodymium osmium oxide (4/6/19)'
_space_group_IT_number 197
_symmetry_cell_setting cubic
_symmetry_Int_Tables_number 197
_symmetry_space_group_name_Hall 'I 2 2 3'
_symmetry_space_group_name_H-M 'I 2 3'
_cell_angle_alpha 90
_cell_angle_beta 90
_cell_angle_gamma 90
_cell_formula_units_Z 2
_cell_length_a 8.957(3)
_cell_length_b 8.957(3)
_cell_length_c 8.957(3)
_cell_volume 718.6
_refine_ls_R_factor_all 0.027
_cod_database_code 1004068

loop_
_symmetry_equiv_pos_as_xyz
x,y,z
y,z,x
z,x,y
x,-y,-z
y,-z,-x
z,-x,-y
-x,y,-z
-y,z,-x
-z,x,-y
-x,-y,z
-y,-z,x
-z,-x,y
1/2+x,1/2+y,1/2+z
1/2+y,1/2+z,1/2+x
1/2+z,1/2+x,1/2+y
1/2+x,1/2-y,1/2-z
1/2+y,1/2-z,1/2-x
1/2+z,1/2-x,1/2-y
1/2-x,1/2+y,1/2-z
1/2-y,1/2+z,1/2-x
1/2-z,1/2+x,1/2-y
1/2-x,1/2-y,1/2+z
1/2-y,1/2-z,1/2+x
1/2-z,1/2-x,1/2+y

loop_
_atom_site_label
_atom_site_type_symbol
_atom_site_symmetry_multiplicity
_atom_site_Wyckoff_symbol
_atom_site_fract_x
_atom_site_fract_y
_atom_site_fract_z
_atom_site_occupancy
_atom_site_attached_hydrogens
_atom_site_calc_flag
Nd1 Nd3+ 8 c 0.15737(7) 0.15737 0.15737 1. 0 d
Os1 Os4+ 12 e 0.36153(5) 0.5 0. 1. 0 d
O1 O2- 12 d 0.3228 0. 0. 1. 0 d
O2 O2- 2 a 0. 0. 0. 1. 0 d
O3 O2- 24 f 0.3408(10) 0.28379(91) 0.97853(89) 1. 0 d

loop_
_atom_type_symbol
_atom_type_oxidation_number
Nd3+ 3.000
Os4+ 4.330
O2- -2.000
